data_7044456
loop_
_publ_author_name
'Rosca, Sorin-Claudiu'
'Dorcet, Vincent'
'Roisnel, Thierry'
'Carpentier, Jean-Francois'
'Sarazin, Yann'

_publ_section_title
;
 Tethered cationic alkaline earth - olefin complexes
;
_journal_name_full 'Dalton Trans.'
_journal_paper_doi 10.1039/C7DT03300A
_journal_year 2017
_chemical_compound_source 'synthesis as described'
_chemical_formula_moiety 'C22 H36 F12 N2 O6 Sr2, 2(C36 H2 B2 F30 N), 2(C H2 Cl2)'
_chemical_formula_sum 'C96 H44 B4 Cl4 F72 N4 O6 Sr2'
_chemical_formula_weight 3077.63
_chemical_name_systematic
;
 ?
;
_space_group_crystal_system monoclinic
_space_group_IT_number 14
_space_group_name_Hall '-P 2ybc'
_space_group_name_H-M_alt 'P 1 21/c 1'
_symmetry_space_group_name_Hall '-P 2ybc'
_symmetry_space_group_name_H-M 'P 1 21/c 1'
_atom_sites_solution_hydrogens mixed
_audit_update_record
;
2017-08-25 deposited with the CCDC.
2017-10-09 downloaded from the CCDC.
;
_cell_angle_alpha 90
_cell_angle_beta 93.679(3)
_cell_angle_gamma 90
_cell_formula_units_Z 2
_cell_length_a 11.8244(12)
_cell_length_b 14.3892(14)
_cell_length_c 31.655(3)
_cell_measurement_reflns_used 9896
_cell_measurement_temperature 150
_cell_measurement_theta_max 27.15
_cell_measurement_theta_min 2.29
_cell_measurement_wavelength 0.71073
_cell_volume 5374.8(9)
_computing_cell_refinement 'APEX3 (Bruker, 2015); SAINT (Bruker, 2014)'
_computing_data_collection 'SAINT (Bruker, 2014)'
_computing_data_reduction 'SAINT (Bruker, 2014)'
_computing_molecular_graphics 'SXGRAPH (Farrugia, 1999), Mercury (CSD, 2016)'
_computing_publication_material 'CRYSCALC (T. Roisnel, local program, 2017)'
_computing_structure_refinement 'SHELXL-2016/6 (Sheldrick, 2016)'
_computing_structure_solution 'SHELXT (Sheldrick, 2015)'
_diffrn_ambient_temperature 150
_diffrn_detector '(CMOS) PHOTON 100'
_diffrn_measured_fraction_theta_full 0.993
_diffrn_measured_fraction_theta_max 0.978
_diffrn_measurement_device_type 'D8 VENTURE Bruker AXS'
_diffrn_measurement_method 'rotation images'
_diffrn_radiation_monochromator 'multilayer monochromator'
_diffrn_radiation_probe x-ray
_diffrn_radiation_source 'Incoatec microfocus sealed tube'
_diffrn_radiation_type MoK\a
_diffrn_radiation_wavelength 0.71073
_diffrn_reflns_av_R_equivalents 0.1405
_diffrn_reflns_av_unetI/netI 0.2689
_diffrn_reflns_limit_h_max 13
_diffrn_reflns_limit_h_min -15
_diffrn_reflns_limit_k_max 18
_diffrn_reflns_limit_k_min -18
_diffrn_reflns_limit_l_max 41
_diffrn_reflns_limit_l_min -41
_diffrn_reflns_number 39315
_diffrn_reflns_theta_full 25.242
_diffrn_reflns_theta_max 27.481
_diffrn_reflns_theta_min 2.942
_exptl_absorpt_coefficient_mu 1.274
_exptl_absorpt_correction_T_max 0.975
_exptl_absorpt_correction_T_min 0.541
_exptl_absorpt_correction_type multi-scan
_exptl_absorpt_process_details
;
  [Sheldrick, G.M. (2014). SADABS Bruker AXS Inc., Madison, Wisconsin, USA]
;
_exptl_crystal_colour colourless
_exptl_crystal_density_diffrn 1.902
_exptl_crystal_description plate
_exptl_crystal_F_000 3016
_exptl_crystal_size_max 0.310
_exptl_crystal_size_mid 0.210
_exptl_crystal_size_min 0.020
_refine_diff_density_max 0.889
_refine_diff_density_min -1.306
_refine_diff_density_rms 0.124
_refine_ls_extinction_method none
_refine_ls_goodness_of_fit_ref 1.049
_refine_ls_hydrogen_treatment mixed
_refine_ls_matrix_type full
_refine_ls_number_parameters 824
_refine_ls_number_reflns 12066
_refine_ls_number_restraints 5
_refine_ls_restrained_S_all 1.049
_refine_ls_R_factor_all 0.2113
_refine_ls_R_factor_gt 0.0880
_refine_ls_shift/su_max 0.010
_refine_ls_shift/su_mean 0.000
_refine_ls_structure_factor_coef Fsqd
_refine_ls_weighting_details 'w=1/[\s^2^(Fo^2^)+(0.0787P)^2^+28.3255P] where P=(Fo^2^+2Fc^2^)/3'
_refine_ls_weighting_scheme calc
_refine_ls_wR_factor_gt 0.1961
_refine_ls_wR_factor_ref 0.2312
_reflns_Friedel_coverage 0.000
_reflns_number_gt 6574
_reflns_number_total 12066
_reflns_threshold_expression >2sigma(I)
_cod_data_source_file c7dt03300a2.cif
_cod_data_source_block SR702
_cod_original_cell_volume 5374.9(9)
_cod_database_code 7044456

loop_
_space_group_symop_operation_xyz
'x, y, z'
'-x, y+1/2, -z+1/2'
'-x, -y, -z'
'x, -y-1/2, z-1/2'

loop_
_atom_site_label
_atom_site_type_symbol
_atom_site_fract_x
_atom_site_fract_y
_atom_site_fract_z
_atom_site_U_iso_or_equiv
_atom_site_adp_type
_atom_site_occupancy
_atom_site_site_symmetry_order
_atom_site_calc_flag
_atom_site_refinement_flags_posn
_atom_site_refinement_flags_adp
_atom_site_refinement_flags_occupancy
_atom_site_disorder_assembly
_atom_site_disorder_group
Sr1 Sr 0.09323(6) 0.88822(5) 0.49862(2) 0.0336(2) Uani 1 1 d D . . . .
O1 O -0.0960(4) 0.9438(3) 0.50887(14) 0.0338(11) Uani 1 1 d . . . . .
C2 C -0.1793(6) 0.8786(5) 0.5098(2) 0.0345(16) Uani 1 1 d . . . . .
C3 C -0.2897(6) 0.9272(5) 0.5192(2) 0.0381(17) Uani 1 1 d . . . . .
F4 F -0.2832(4) 0.9620(4) 0.55864(14) 0.0573(13) Uani 1 1 d . . . . .
F5 F -0.3811(4) 0.8738(4) 0.5153(2) 0.0728(16) Uani 1 1 d . . . . .
F6 F -0.3086(5) 1.0014(4) 0.49443(15) 0.0681(16) Uani 1 1 d . . . . .
C7 C -0.1924(7) 0.8306(6) 0.4667(3) 0.050(2) Uani 1 1 d . . . . .
F8 F -0.2584(5) 0.7561(4) 0.4654(2) 0.087(2) Uani 1 1 d . . . . .
F9 F -0.2334(5) 0.8881(4) 0.43602(14) 0.0726(17) Uani 1 1 d . . . . .
F10 F -0.0914(4) 0.8034(3) 0.45501(15) 0.0580(13) Uani 1 1 d . . . . .
C11 C -0.1552(7) 0.8054(6) 0.5454(3) 0.051(2) Uani 1 1 d . . . . .
H11A H -0.170934 0.833648 0.572880 0.061 Uiso 1 1 calc R U . . .
H11B H -0.207773 0.752415 0.540398 0.061 Uiso 1 1 calc R U . . .
N12 N -0.0368(5) 0.7697(4) 0.5480(2) 0.0424(16) Uani 1 1 d . . . . .
C13 C -0.0373(8) 0.6711(6) 0.5366(4) 0.074(3) Uani 1 1 d . . . . .
H13A H -0.083257 0.663210 0.509549 0.088 Uiso 1 1 calc R U . . .
H13B H -0.075142 0.635941 0.558545 0.088 Uiso 1 1 calc R U . . .
C14 C 0.0780(9) 0.6289(7) 0.5318(4) 0.082(3) Uani 1 1 d . . . . .
H14A H 0.068366 0.563076 0.523208 0.098 Uiso 1 1 calc R U . . .
H14B H 0.121356 0.630102 0.559600 0.098 Uiso 1 1 calc R U . . .
C15 C 0.1471(9) 0.6798(7) 0.4989(3) 0.068(3) Uani 1 1 d . . . . .
H15 H 0.115915 0.685070 0.470584 0.082 Uiso 1 1 calc R U . . .
C16 C 0.2507(9) 0.7171(8) 0.5091(3) 0.077(3) Uani 1 1 d . . . . .
H16A H 0.283239 0.712512 0.537246 0.092 Uiso 1 1 calc R U . . .
H16B H 0.290733 0.747870 0.488072 0.092 Uiso 1 1 calc R U . . .
C17 C 0.0119(9) 0.7842(9) 0.5925(3) 0.077(3) Uani 1 1 d . . . . .
H17A H -0.046495 0.767714 0.612266 0.093 Uiso 1 1 calc R U . . .
H17B H 0.076361 0.740889 0.597883 0.093 Uiso 1 1 calc R U . . .
C18 C 0.0503(9) 0.8763(9) 0.6017(3) 0.080(4) Uani 1 1 d . . . . .
H18A H -0.012748 0.920626 0.595717 0.097 Uiso 1 1 calc R U . . .
H18B H 0.074659 0.881186 0.632162 0.097 Uiso 1 1 calc R U . . .
O19 O 0.1422(5) 0.8999(5) 0.57704(18) 0.0660(18) Uani 1 1 d . . . . .
C20 C 0.2423(9) 0.9097(9) 0.5996(3) 0.088(4) Uani 1 1 d . . . . .
H20A H 0.242783 0.968540 0.615193 0.132 Uiso 1 1 calc R U . . .
H20B H 0.303997 0.909488 0.580403 0.132 Uiso 1 1 calc R U . . .
H20C H 0.252628 0.858012 0.619689 0.132 Uiso 1 1 calc R U . . .
O21 O 0.1349(6) 0.8583(4) 0.42084(17) 0.0569(16) Uani 1 1 d D . . . .
H21A H 0.135(7) 0.811(3) 0.4037(16) 0.068 Uiso 1 1 d D U . . .
H21B H 0.087(6) 0.897(5) 0.4089(14) 0.068 Uiso 1 1 d D U . . .
N100 N 0.5997(4) 0.6154(4) 0.31849(17) 0.0261(12) Uani 1 1 d . . . . .
H10A H 0.650057 0.653970 0.332570 0.031 Uiso 1 1 calc R U . . .
H10B H 0.588232 0.639983 0.292082 0.031 Uiso 1 1 calc R U . . .
B101 B 0.6731(6) 0.5204(5) 0.3111(2) 0.0223(15) Uani 1 1 d . . . . .
C101 C 0.6006(5) 0.4284(4) 0.32215(18) 0.0213(13) Uani 1 1 d . . . . .
C102 C 0.5042(5) 0.4035(4) 0.29734(18) 0.0243(14) Uani 1 1 d . . . . .
F102 F 0.4709(3) 0.4570(2) 0.26377(10) 0.0275(8) Uani 1 1 d . . . . .
C103 C 0.4365(6) 0.3281(5) 0.3041(2) 0.0288(15) Uani 1 1 d . . . . .
F103 F 0.3443(3) 0.3088(3) 0.27861(12) 0.0406(10) Uani 1 1 d . . . . .
C104 C 0.4630(6) 0.2709(4) 0.3387(2) 0.0301(16) Uani 1 1 d . . . . .
F104 F 0.3975(4) 0.1982(3) 0.34646(14) 0.0500(12) Uani 1 1 d . . . . .
C105 C 0.5551(6) 0.2943(5) 0.3651(2) 0.0313(16) Uani 1 1 d . . . . .
F105 F 0.5771(4) 0.2434(3) 0.40030(13) 0.0509(12) Uani 1 1 d . . . . .
C106 C 0.6212(5) 0.3694(4) 0.35630(18) 0.0216(13) Uani 1 1 d . . . . .
F106 F 0.7086(3) 0.3855(3) 0.38556(11) 0.0324(9) Uani 1 1 d . . . . .
C111 C 0.7117(5) 0.5242(4) 0.26093(18) 0.0209(13) Uani 1 1 d . . . . .
C112 C 0.7060(5) 0.4527(4) 0.23172(19) 0.0239(14) Uani 1 1 d . . . . .
F112 F 0.6634(3) 0.3686(2) 0.24094(11) 0.0326(9) Uani 1 1 d . . . . .
C113 C 0.7449(6) 0.4607(5) 0.19161(19) 0.0289(15) Uani 1 1 d . . . . .
F113 F 0.7394(3) 0.3872(3) 0.16462(11) 0.0407(10) Uani 1 1 d . . . . .
C114 C 0.7933(5) 0.5421(5) 0.17927(19) 0.0321(17) Uani 1 1 d . . . . .
F114 F 0.8314(4) 0.5493(3) 0.14024(12) 0.0464(11) Uani 1 1 d . . . . .
C115 C 0.8033(5) 0.6163(5) 0.2067(2) 0.0288(15) Uani 1 1 d . . . . .
F115 F 0.8512(3) 0.6950(3) 0.19570(12) 0.0380(10) Uani 1 1 d . . . . .
C116 C 0.7634(5) 0.6030(4) 0.24711(18) 0.0213(13) Uani 1 1 d . . . . .
F116 F 0.7790(3) 0.6774(2) 0.27327(11) 0.0287(8) Uani 1 1 d . . . . .
C121 C 0.7986(5) 0.5255(4) 0.33775(17) 0.0212(13) Uani 1 1 d . . . . .
C122 C 0.8743(5) 0.4532(4) 0.33306(18) 0.0198(13) Uani 1 1 d . . . . .
F122 F 0.8404(3) 0.3790(2) 0.30991(12) 0.0318(9) Uani 1 1 d . . . . .
C123 C 0.9835(6) 0.4507(4) 0.3510(2) 0.0276(15) Uani 1 1 d . . . . .
F123 F 1.0514(3) 0.3783(3) 0.34388(14) 0.0421(10) Uani 1 1 d . . . . .
C124 C 1.0221(5) 0.5234(5) 0.37602(19) 0.0271(15) Uani 1 1 d . . . . .
F124 F 1.1276(3) 0.5214(3) 0.39563(13) 0.0431(10) Uani 1 1 d . . . . .
C125 C 0.9542(6) 0.5975(5) 0.38116(19) 0.0272(15) Uani 1 1 d . . . . .
F125 F 0.9930(4) 0.6709(3) 0.40419(13) 0.0453(11) Uani 1 1 d . . . . .
C126 C 0.8451(5) 0.5986(4) 0.36213(19) 0.0246(14) Uani 1 1 d . . . . .
F126 F 0.7867(3) 0.6774(3) 0.36862(12) 0.0352(9) Uani 1 1 d . . . . .
B201 B 0.4808(6) 0.6349(5) 0.3404(2) 0.0208(15) Uani 1 1 d . . . . .
C201 C 0.3748(6) 0.6486(5) 0.3048(2) 0.0289(9) Uani 0.5 1 d . . P A 1
C202 C 0.2711(19) 0.6731(16) 0.3222(5) 0.0289(9) Uani 0.5 1 d . . P A 1
F202 F 0.2613(9) 0.6786(8) 0.3658(3) 0.0381(6) Uani 0.5 1 d . . P A 1
C203 C 0.1745(13) 0.6765(10) 0.2844(5) 0.0289(9) Uani 0.5 1 d . . P A 1
F203 F 0.0713(7) 0.6913(6) 0.2987(3) 0.0381(6) Uani 0.5 1 d . . P A 1
C204 C 0.1909(14) 0.6743(11) 0.2412(4) 0.0289(9) Uani 0.5 1 d . . P A 1
F204 F 0.1028(7) 0.6863(6) 0.2137(3) 0.0381(6) Uani 0.5 1 d . . P A 1
C205 C 0.3009(12) 0.6596(12) 0.2310(5) 0.0289(9) Uani 0.5 1 d . . P A 1
F205 F 0.3169(7) 0.6584(7) 0.1869(3) 0.0381(6) Uani 0.5 1 d . . P A 1
C206 C 0.3784(6) 0.6499(5) 0.2605(2) 0.0289(9) Uani 0.5 1 d . . P A 1
F206 F 0.4757(3) 0.6376(3) 0.24187(11) 0.0381(6) Uani 0.5 1 d . . P A 1
C301 C 0.3748(6) 0.6486(5) 0.3048(2) 0.0289(9) Uani 0.5 1 d . . P A 2
C302 C 0.2647(19) 0.6651(16) 0.3136(5) 0.0289(9) Uani 0.5 1 d . . P A 2
F302 F 0.2464(9) 0.6684(8) 0.3549(3) 0.0381(6) Uani 0.5 1 d . . P A 2
C303 C 0.1754(13) 0.6952(10) 0.2998(4) 0.0289(9) Uani 0.5 1 d . . P A 2
F303 F 0.0764(7) 0.7173(6) 0.3178(3) 0.0381(6) Uani 0.5 1 d . . P A 2
C304 C 0.1724(13) 0.6923(11) 0.2554(5) 0.0289(9) Uani 0.5 1 d . . P A 2
F304 F 0.0758(7) 0.7120(6) 0.2312(3) 0.0381(6) Uani 0.5 1 d . . P A 2
C305 C 0.2659(13) 0.6725(11) 0.2361(5) 0.0289(9) Uani 0.5 1 d . . P A 2
F305 F 0.2739(7) 0.6720(7) 0.1944(3) 0.0381(6) Uani 0.5 1 d . . P A 2
C306 C 0.3784(6) 0.6499(5) 0.2605(2) 0.0289(9) Uani 0.5 1 d . . P A 2
F306 F 0.4757(3) 0.6376(3) 0.24187(11) 0.0381(6) Uani 0.5 1 d . . P A 2
C211 C 0.4597(5) 0.5537(4) 0.37515(18) 0.0212(13) Uani 1 1 d . . . . .
C212 C 0.3753(5) 0.4885(5) 0.37437(19) 0.0256(14) Uani 1 1 d . . . . .
F212 F 0.2990(3) 0.4830(3) 0.34018(11) 0.0321(9) Uani 1 1 d . . . . .
C213 C 0.3623(6) 0.4215(5) 0.4048(2) 0.0312(16) Uani 1 1 d . . . . .
F213 F 0.2791(4) 0.3581(3) 0.40048(14) 0.0456(11) Uani 1 1 d . . . . .
C214 C 0.4382(6) 0.4179(5) 0.4392(2) 0.0320(16) Uani 1 1 d . . . . .
F214 F 0.4280(4) 0.3532(3) 0.46939(13) 0.0522(12) Uani 1 1 d . . . . .
C215 C 0.5266(6) 0.4811(5) 0.4426(2) 0.0326(16) Uani 1 1 d . . . . .
F215 F 0.6034(4) 0.4773(3) 0.47556(11) 0.0441(11) Uani 1 1 d . . . . .
C216 C 0.5362(5) 0.5460(4) 0.41112(19) 0.0245(14) Uani 1 1 d . . . . .
F216 F 0.6252(3) 0.6047(3) 0.41548(11) 0.0344(9) Uani 1 1 d . . . . .
C221 C 0.4933(5) 0.7394(4) 0.36172(18) 0.0241(14) Uani 1 1 d . . . . .
C222 C 0.5316(5) 0.8145(4) 0.33909(19) 0.0245(14) Uani 1 1 d . . . . .
F222 F 0.5652(3) 0.7998(2) 0.29910(11) 0.0307(9) Uani 1 1 d . . . . .
C223 C 0.5383(6) 0.9052(5) 0.3526(2) 0.0317(16) Uani 1 1 d . . . . .
F223 F 0.5780(4) 0.9732(3) 0.32825(13) 0.0444(11) Uani 1 1 d . . . . .
C224 C 0.5027(6) 0.9262(5) 0.3920(2) 0.0335(16) Uani 1 1 d . . . . .
F224 F 0.5076(4) 1.0148(3) 0.40592(15) 0.0492(12) Uani 1 1 d . . . . .
C225 C 0.4643(6) 0.8563(5) 0.4159(2) 0.0336(17) Uani 1 1 d . . . . .
F225 F 0.4273(4) 0.8757(3) 0.45485(13) 0.0516(12) Uani 1 1 d . . . . .
C226 C 0.4594(6) 0.7668(5) 0.4014(2) 0.0316(16) Uani 1 1 d . . . . .
F226 F 0.4163(4) 0.7038(3) 0.42775(12) 0.0468(12) Uani 1 1 d . . . . .
C401 C 0.1300(12) 0.3899(8) 0.2219(4) 0.101(4) Uani 1 1 d . . . . .
H30A H 0.209093 0.405556 0.231409 0.121 Uiso 1 1 calc R U . . .
H30B H 0.112380 0.328371 0.233870 0.121 Uiso 1 1 calc R U . . .
Cl11 Cl 0.0397(2) 0.47246(19) 0.24145(9) 0.0760(7) Uani 1 1 d . . . . .
Cl12 Cl 0.1193(5) 0.3826(3) 0.16740(12) 0.1460(19) Uani 1 1 d . . . . .

loop_
_atom_site_aniso_label
_atom_site_aniso_U_11
_atom_site_aniso_U_22
_atom_site_aniso_U_33
_atom_site_aniso_U_23
_atom_site_aniso_U_13
_atom_site_aniso_U_12
Sr1 0.0341(4) 0.0365(4) 0.0308(3) 0.0022(3) 0.0068(3) 0.0012(3)
O1 0.035(3) 0.037(3) 0.031(3) 0.003(2) 0.011(2) -0.003(2)
C2 0.029(4) 0.037(4) 0.037(4) 0.005(3) -0.006(3) 0.003(3)
C3 0.031(4) 0.051(5) 0.032(4) 0.000(4) 0.000(3) 0.000(3)
F4 0.044(3) 0.091(4) 0.038(2) -0.007(2) 0.011(2) 0.012(3)
F5 0.025(3) 0.083(4) 0.111(5) -0.013(3) 0.002(3) -0.002(2)
F6 0.081(4) 0.082(4) 0.043(3) 0.017(3) 0.016(3) 0.049(3)
C7 0.038(5) 0.053(5) 0.059(5) -0.012(4) -0.004(4) 0.006(4)
F8 0.056(4) 0.084(4) 0.121(5) -0.054(4) -0.006(3) -0.015(3)
F9 0.064(3) 0.120(5) 0.032(2) -0.012(3) -0.015(2) 0.031(3)
F10 0.044(3) 0.075(3) 0.055(3) -0.033(3) -0.003(2) 0.015(2)
C11 0.035(5) 0.056(5) 0.063(5) 0.025(4) 0.007(4) -0.003(4)
N12 0.033(4) 0.048(4) 0.045(4) 0.017(3) -0.006(3) 0.001(3)
C13 0.045(6) 0.042(5) 0.132(10) 0.032(6) -0.006(6) 0.005(4)
C14 0.064(7) 0.057(6) 0.126(10) 0.022(6) 0.013(7) 0.020(5)
C15 0.064(7) 0.086(7) 0.052(6) 0.003(5) -0.016(5) -0.008(6)
C16 0.058(7) 0.115(9) 0.057(6) 0.016(6) 0.005(5) 0.025(6)
C17 0.060(7) 0.126(10) 0.048(6) 0.037(6) 0.009(5) 0.005(7)
C18 0.048(6) 0.149(11) 0.045(5) -0.021(6) 0.013(4) -0.027(7)
O19 0.047(4) 0.109(5) 0.043(3) -0.016(3) 0.003(3) -0.018(4)
C20 0.058(7) 0.146(11) 0.058(6) 0.034(7) -0.012(5) -0.020(7)
O21 0.074(5) 0.063(4) 0.036(3) -0.003(3) 0.018(3) -0.005(3)
N100 0.019(3) 0.029(3) 0.031(3) 0.003(2) 0.005(2) 0.001(2)
B101 0.022(4) 0.027(4) 0.018(3) -0.004(3) -0.002(3) 0.002(3)
C101 0.021(3) 0.025(3) 0.018(3) -0.003(3) 0.002(3) 0.000(3)
C102 0.027(3) 0.028(4) 0.018(3) 0.001(3) 0.002(3) 0.001(3)
F102 0.025(2) 0.034(2) 0.0217(18) 0.0007(15) -0.0070(15) -0.0032(16)
C103 0.024(4) 0.037(4) 0.025(3) -0.007(3) 0.003(3) -0.010(3)
F103 0.036(2) 0.057(3) 0.029(2) -0.0046(19) -0.0024(18) -0.021(2)
C104 0.039(4) 0.022(4) 0.030(3) 0.000(3) 0.006(3) -0.011(3)
F104 0.062(3) 0.042(3) 0.046(3) 0.005(2) 0.003(2) -0.030(2)
C105 0.035(4) 0.028(4) 0.030(4) 0.004(3) -0.001(3) 0.000(3)
F105 0.065(3) 0.046(3) 0.040(2) 0.017(2) -0.009(2) -0.013(2)
C106 0.025(3) 0.020(3) 0.019(3) 0.001(2) -0.002(3) -0.001(3)
F106 0.029(2) 0.042(2) 0.0246(19) 0.0092(17) -0.0077(16) -0.0027(17)
C111 0.015(3) 0.030(4) 0.017(3) -0.001(3) -0.006(2) 0.002(3)
C112 0.017(3) 0.035(4) 0.020(3) -0.005(3) -0.005(2) -0.002(3)
F112 0.041(2) 0.030(2) 0.028(2) -0.0058(16) 0.0092(17) -0.0044(17)
C113 0.026(4) 0.044(4) 0.015(3) -0.007(3) -0.005(3) -0.002(3)
F113 0.039(2) 0.061(3) 0.0224(19) -0.0104(19) 0.0044(17) -0.008(2)
C114 0.020(4) 0.063(5) 0.014(3) 0.009(3) 0.004(3) 0.004(3)
F114 0.045(3) 0.077(3) 0.0184(19) 0.008(2) 0.0109(18) -0.005(2)
C115 0.025(3) 0.036(4) 0.025(3) 0.008(3) 0.002(3) -0.003(3)
F115 0.028(2) 0.048(3) 0.039(2) 0.0140(19) 0.0097(18) -0.0038(18)
C116 0.016(3) 0.027(4) 0.020(3) 0.000(3) -0.006(2) 0.000(3)
F116 0.029(2) 0.028(2) 0.0289(19) 0.0031(16) -0.0018(16) -0.0026(16)
C121 0.024(3) 0.027(3) 0.013(3) 0.001(2) -0.002(2) -0.004(3)
C122 0.021(3) 0.016(3) 0.021(3) -0.001(2) -0.002(2) -0.001(2)
F122 0.028(2) 0.027(2) 0.040(2) -0.0077(17) -0.0029(17) 0.0035(16)
C123 0.023(4) 0.028(4) 0.032(4) 0.008(3) 0.001(3) 0.006(3)
F123 0.028(2) 0.039(2) 0.058(3) 0.005(2) -0.0052(19) 0.0120(18)
C124 0.016(3) 0.044(4) 0.021(3) -0.004(3) -0.004(3) -0.004(3)
F124 0.023(2) 0.065(3) 0.040(2) 0.005(2) -0.0074(18) -0.0020(19)
C125 0.027(4) 0.035(4) 0.019(3) -0.006(3) -0.003(3) -0.007(3)
F125 0.038(2) 0.057(3) 0.040(2) -0.021(2) -0.006(2) -0.010(2)
C126 0.025(3) 0.027(4) 0.023(3) 0.003(3) 0.003(3) 0.003(3)
F126 0.034(2) 0.035(2) 0.036(2) -0.0147(18) 0.0021(18) 0.0015(18)
B201 0.018(4) 0.028(4) 0.016(3) 0.001(3) 0.003(3) 0.001(3)
C201 0.0253(17) 0.0310(19) 0.029(2) 0.0088(16) -0.0119(17) -0.0047(15)
C202 0.0253(17) 0.0310(19) 0.029(2) 0.0088(16) -0.0119(17) -0.0047(15)
F202 0.0391(15) 0.0504(15) 0.0240(15) 0.0048(12) -0.0053(12) 0.0000(11)
C203 0.0253(17) 0.0310(19) 0.029(2) 0.0088(16) -0.0119(17) -0.0047(15)
F203 0.0391(15) 0.0504(15) 0.0240(15) 0.0048(12) -0.0053(12) 0.0000(11)
C204 0.0253(17) 0.0310(19) 0.029(2) 0.0088(16) -0.0119(17) -0.0047(15)
F204 0.0391(15) 0.0504(15) 0.0240(15) 0.0048(12) -0.0053(12) 0.0000(11)
C205 0.0253(17) 0.0310(19) 0.029(2) 0.0088(16) -0.0119(17) -0.0047(15)
F205 0.0391(15) 0.0504(15) 0.0240(15) 0.0048(12) -0.0053(12) 0.0000(11)
C206 0.0253(17) 0.0310(19) 0.029(2) 0.0088(16) -0.0119(17) -0.0047(15)
F206 0.0391(15) 0.0504(15) 0.0240(15) 0.0048(12) -0.0053(12) 0.0000(11)
C301 0.0253(17) 0.0310(19) 0.029(2) 0.0088(16) -0.0119(17) -0.0047(15)
C302 0.0253(17) 0.0310(19) 0.029(2) 0.0088(16) -0.0119(17) -0.0047(15)
F302 0.0391(15) 0.0504(15) 0.0240(15) 0.0048(12) -0.0053(12) 0.0000(11)
C303 0.0253(17) 0.0310(19) 0.029(2) 0.0088(16) -0.0119(17) -0.0047(15)
F303 0.0391(15) 0.0504(15) 0.0240(15) 0.0048(12) -0.0053(12) 0.0000(11)
C304 0.0253(17) 0.0310(19) 0.029(2) 0.0088(16) -0.0119(17) -0.0047(15)
F304 0.0391(15) 0.0504(15) 0.0240(15) 0.0048(12) -0.0053(12) 0.0000(11)
C305 0.0253(17) 0.0310(19) 0.029(2) 0.0088(16) -0.0119(17) -0.0047(15)
F305 0.0391(15) 0.0504(15) 0.0240(15) 0.0048(12) -0.0053(12) 0.0000(11)
C306 0.0253(17) 0.0310(19) 0.029(2) 0.0088(16) -0.0119(17) -0.0047(15)
F306 0.0391(15) 0.0504(15) 0.0240(15) 0.0048(12) -0.0053(12) 0.0000(11)
C211 0.022(3) 0.024(3) 0.018(3) 0.001(3) 0.002(2) 0.005(3)
C212 0.024(3) 0.034(4) 0.018(3) 0.005(3) 0.001(3) 0.007(3)
F212 0.024(2) 0.040(2) 0.031(2) 0.0056(17) -0.0033(16) -0.0043(17)
C213 0.030(4) 0.033(4) 0.032(4) 0.007(3) 0.015(3) 0.002(3)
F213 0.040(3) 0.042(2) 0.056(3) 0.018(2) 0.012(2) -0.005(2)
C214 0.044(4) 0.028(4) 0.025(3) 0.011(3) 0.007(3) 0.009(3)
F214 0.068(3) 0.054(3) 0.036(2) 0.025(2) 0.014(2) 0.007(2)
C215 0.040(4) 0.041(4) 0.018(3) 0.002(3) 0.002(3) 0.016(3)
F215 0.056(3) 0.057(3) 0.0176(19) 0.0068(18) -0.0083(19) 0.014(2)
C216 0.024(4) 0.029(4) 0.020(3) 0.001(3) 0.002(3) 0.006(3)
F216 0.032(2) 0.043(2) 0.0269(19) 0.0028(17) -0.0072(16) -0.0035(18)
C221 0.026(4) 0.027(4) 0.019(3) 0.000(3) 0.000(3) 0.004(3)
C222 0.019(3) 0.032(4) 0.022(3) -0.004(3) -0.003(3) 0.009(3)
F222 0.039(2) 0.032(2) 0.0223(18) 0.0023(16) 0.0083(16) 0.0033(17)
C223 0.029(4) 0.027(4) 0.039(4) 0.002(3) 0.000(3) -0.006(3)
F223 0.054(3) 0.034(2) 0.047(3) 0.000(2) 0.008(2) -0.007(2)
C224 0.027(4) 0.034(4) 0.038(4) -0.010(3) -0.007(3) 0.000(3)
F224 0.048(3) 0.034(2) 0.065(3) -0.020(2) 0.001(2) 0.001(2)
C225 0.038(4) 0.037(4) 0.026(3) -0.007(3) 0.002(3) 0.010(3)
F225 0.069(3) 0.058(3) 0.028(2) -0.015(2) 0.008(2) 0.017(2)
C226 0.032(4) 0.037(4) 0.026(3) 0.004(3) 0.004(3) 0.006(3)
F226 0.076(3) 0.040(2) 0.027(2) 0.0027(18) 0.024(2) 0.008(2)
C401 0.126(11) 0.077(8) 0.095(9) 0.003(7) -0.024(8) 0.055(8)
Cl11 0.0627(16) 0.0794(18) 0.0863(18) 0.0009(14) 0.0094(14) 0.0190(13)
Cl12 0.251(6) 0.108(3) 0.082(2) -0.013(2) 0.037(3) 0.002(3)

loop_
_atom_type_symbol
_atom_type_description
_atom_type_scat_dispersion_real
_atom_type_scat_dispersion_imag
_atom_type_scat_source
C C 0.0033 0.0016 'International Tables Vol C Tables 4.2.6.8 and 6.1.1.4'
H H 0.0000 0.0000 'International Tables Vol C Tables 4.2.6.8 and 6.1.1.4'
N N 0.0061 0.0033 'International Tables Vol C Tables 4.2.6.8 and 6.1.1.4'
F F 0.0171 0.0103 'International Tables Vol C Tables 4.2.6.8 and 6.1.1.4'
O O 0.0106 0.0060 'International Tables Vol C Tables 4.2.6.8 and 6.1.1.4'
Sr Sr -1.5307 3.2498 'International Tables Vol C Tables 4.2.6.8 and 6.1.1.4'
B B 0.0013 0.0007 'International Tables Vol C Tables 4.2.6.8 and 6.1.1.4'
Cl Cl 0.1484 0.1585 'International Tables Vol C Tables 4.2.6.8 and 6.1.1.4'

loop_
_geom_angle_atom_site_label_1
_geom_angle_atom_site_label_2
_geom_angle_atom_site_label_3
_geom_angle
_geom_angle_site_symmetry_1
_geom_angle_site_symmetry_3
O1 Sr1 O1 72.69(18) . 3_576
O1 Sr1 O19 90.10(18) . .
O1 Sr1 O19 91.5(2) 3_576 .
O1 Sr1 O21 114.76(19) . .
O1 Sr1 O21 93.91(18) 3_576 .
O19 Sr1 O21 155.0(2) . .
O1 Sr1 F10 60.61(14) . .
O1 Sr1 F10 113.71(16) 3_576 .
O19 Sr1 F10 129.83(18) . .
O21 Sr1 F10 69.25(18) . .
O1 Sr1 N12 65.49(16) . .
O1 Sr1 N12 131.62(18) 3_576 .
O19 Sr1 N12 66.11(19) . .
O21 Sr1 N12 124.8(2) . .
F10 Sr1 N12 64.79(17) . .
O1 Sr1 F6 127.18(14) . 3_576
O1 Sr1 F6 57.54(14) 3_576 3_576
O19 Sr1 F6 75.64(17) . 3_576
O21 Sr1 F6 86.83(17) . 3_576
F10 Sr1 F6 154.52(14) . 3_576
N12 Sr1 F6 140.13(15) . 3_576
O1 Sr1 C15 121.1(2) . .
O1 Sr1 C15 165.8(2) 3_576 .
O19 Sr1 C15 91.6(2) . .
O21 Sr1 C15 77.7(2) . .
F10 Sr1 C15 74.3(2) . .
N12 Sr1 C15 61.9(2) . .
F6 Sr1 C15 110.0(2) 3_576 .
O1 Sr1 C16 143.6(2) . .
O1 Sr1 C16 142.3(3) 3_576 .
O19 Sr1 C16 81.3(3) . .
O21 Sr1 C16 79.6(2) . .
F10 Sr1 C16 98.7(2) . .
N12 Sr1 C16 78.8(2) . .
F6 Sr1 C16 84.9(2) 3_576 .
C15 Sr1 C16 25.5(3) . .
O1 Sr1 C2 21.82(16) . .
O1 Sr1 C2 94.14(17) 3_576 .
O19 Sr1 C2 93.56(19) . .
O21 Sr1 C2 110.3(2) . .
F10 Sr1 C2 44.66(16) . .
N12 Sr1 C2 48.75(17) . .
F6 Sr1 C2 148.62(16) 3_576 .
C15 Sr1 C2 99.5(2) . .
C16 Sr1 C2 123.1(3) . .
O1 Sr1 C18 71.7(2) . .
O1 Sr1 C18 98.6(3) 3_576 .
O19 Sr1 C18 23.0(2) . .
O21 Sr1 C18 167.2(3) . .
F10 Sr1 C18 107.4(2) . .
N12 Sr1 C18 46.2(2) . .
F6 Sr1 C18 97.9(2) 3_576 .
C15 Sr1 C18 89.5(3) . .
C16 Sr1 C18 89.0(3) . .
C2 Sr1 C18 71.3(2) . .
O1 Sr1 Sr1 36.45(11) . 3_576
O1 Sr1 Sr1 36.23(11) 3_576 3_576
O19 Sr1 Sr1 91.00(16) . 3_576
O21 Sr1 Sr1 107.56(15) . 3_576
F10 Sr1 Sr1 86.93(10) . 3_576
N12 Sr1 Sr1 99.00(13) . 3_576
F6 Sr1 Sr1 92.29(9) 3_576 3_576
C15 Sr1 Sr1 157.4(2) . 3_576
C16 Sr1 Sr1 172.2(2) . 3_576
C2 Sr1 Sr1 58.00(12) . 3_576
C18 Sr1 Sr1 84.2(2) . 3_576
O1 Sr1 H21B 99.0(11) . .
O1 Sr1 H21B 81.9(14) 3_576 .
O19 Sr1 H21B 166.6(19) . .
O21 Sr1 H21B 17.4(7) . .
F10 Sr1 H21B 63.6(19) . .
N12 Sr1 H21B 126.8(19) . .
F6 Sr1 H21B 91.0(19) 3_576 .
C15 Sr1 H21B 92.1(11) . .
C16 Sr1 H21B 96.8(7) . .
C2 Sr1 H21B 98.5(15) . .
C18 Sr1 H21B 169.8(16) . .
Sr1 Sr1 H21B 90.5(7) 3_576 .
C2 O1 Sr1 116.9(4) . .
C2 O1 Sr1 134.5(4) . 3_576
Sr1 O1 Sr1 107.31(18) . 3_576
O1 C2 C3 108.5(6) . .
O1 C2 C7 108.9(6) . .
C3 C2 C7 110.0(6) . .
O1 C2 C11 112.5(6) . .
C3 C2 C11 106.7(6) . .
C7 C2 C11 110.1(7) . .
O1 C2 Sr1 41.3(3) . .
C3 C2 Sr1 149.7(5) . .
C7 C2 Sr1 88.1(4) . .
C11 C2 Sr1 88.3(4) . .
F5 C3 F6 107.6(6) . .
F5 C3 F4 107.5(6) . .
F6 C3 F4 104.1(6) . .
F5 C3 C2 114.8(6) . .
F6 C3 C2 111.4(6) . .
F4 C3 C2 110.8(6) . .
C3 F6 Sr1 105.7(4) . 3_576
F8 C7 F10 107.0(7) . .
F8 C7 F9 107.1(7) . .
F10 C7 F9 105.7(7) . .
F8 C7 C2 114.7(8) . .
F10 C7 C2 109.8(6) . .
F9 C7 C2 112.2(7) . .
C7 F10 Sr1 115.0(4) . .
N12 C11 C2 113.7(6) . .
N12 C11 H11A 108.8 . .
C2 C11 H11A 108.8 . .
N12 C11 H11B 108.8 . .
C2 C11 H11B 108.8 . .
H11A C11 H11B 107.7 . .
C13 N12 C11 109.4(6) . .
C13 N12 C17 111.1(7) . .
C11 N12 C17 107.9(7) . .
C13 N12 Sr1 116.2(6) . .
C11 N12 Sr1 107.7(4) . .
C17 N12 Sr1 104.2(5) . .
N12 C13 C14 115.2(8) . .
N12 C13 H13A 108.5 . .
C14 C13 H13A 108.5 . .
N12 C13 H13B 108.5 . .
C14 C13 H13B 108.5 . .
H13A C13 H13B 107.5 . .
C13 C14 C15 113.4(8) . .
C13 C14 H14A 108.9 . .
C15 C14 H14A 108.9 . .
C13 C14 H14B 108.9 . .
C15 C14 H14B 108.9 . .
H14A C14 H14B 107.7 . .
C16 C15 C14 122.3(9) . .
C16 C15 Sr1 78.3(6) . .
C14 C15 Sr1 110.2(6) . .
C16 C15 H15 118.8 . .
C14 C15 H15 118.8 . .
Sr1 C15 H15 81.4 . .
C15 C16 Sr1 76.2(6) . .
C15 C16 H16A 120.0 . .
Sr1 C16 H16A 111.2 . .
C15 C16 H16B 120.0 . .
Sr1 C16 H16B 83.0 . .
H16A C16 H16B 120.0 . .
C18 C17 N12 114.7(8) . .
C18 C17 H17A 108.6 . .
N12 C17 H17A 108.6 . .
C18 C17 H17B 108.6 . .
N12 C17 H17B 108.6 . .
H17A C17 H17B 107.6 . .
O19 C18 C17 110.7(9) . .
O19 C18 Sr1 43.9(4) . .
C17 C18 Sr1 85.1(6) . .
O19 C18 H18A 109.5 . .
C17 C18 H18A 109.5 . .
Sr1 C18 H18A 86.5 . .
O19 C18 H18B 109.5 . .
C17 C18 H18B 109.5 . .
Sr1 C18 H18B 153.4 . .
H18A C18 H18B 108.1 . .
C20 O19 C18 114.1(8) . .
C20 O19 Sr1 131.9(6) . .
C18 O19 Sr1 113.0(5) . .
O19 C20 H20A 109.5 . .
O19 C20 H20B 109.5 . .
H20A C20 H20B 109.5 . .
O19 C20 H20C 109.5 . .
H20A C20 H20C 109.5 . .
H20B C20 H20C 109.5 . .
Sr1 O21 H21A 137(5) . .
Sr1 O21 H21B 99(3) . .
H21A O21 H21B 105(5) . .
B201 N100 B101 133.0(5) . .
B201 N100 H10A 104.0 . .
B101 N100 H10A 104.0 . .
B201 N100 H10B 104.0 . .
B101 N100 H10B 104.0 . .
H10A N100 H10B 105.4 . .
C101 B101 N100 110.8(5) . .
C101 B101 C121 113.1(5) . .
N100 B101 C121 110.8(5) . .
C101 B101 C111 114.0(5) . .
N100 B101 C111 106.6(5) . .
C121 B101 C111 101.0(5) . .
C106 C101 C102 112.3(6) . .
C106 C101 B101 126.7(5) . .
C102 C101 B101 120.9(5) . .
F102 C102 C103 115.5(5) . .
F102 C102 C101 119.0(5) . .
C103 C102 C101 125.5(6) . .
F103 C103 C102 121.8(6) . .
F103 C103 C104 119.0(6) . .
C102 C103 C104 119.2(6) . .
F104 C104 C105 122.0(6) . .
F104 C104 C103 120.3(6) . .
C105 C104 C103 117.6(6) . .
F105 C105 C104 118.3(6) . .
F105 C105 C106 121.0(6) . .
C104 C105 C106 120.7(6) . .
F106 C106 C105 114.4(5) . .
F106 C106 C101 121.0(5) . .
C105 C106 C101 124.6(6) . .
C116 C111 C112 113.9(5) . .
C116 C111 B101 118.7(5) . .
C112 C111 B101 127.1(5) . .
F112 C112 C111 121.7(5) . .
F112 C112 C113 115.1(5) . .
C111 C112 C113 123.2(6) . .
F113 C113 C114 119.3(6) . .
F113 C113 C112 120.5(6) . .
C114 C113 C112 120.2(6) . .
F114 C114 C113 119.8(6) . .
F114 C114 C115 120.0(6) . .
C113 C114 C115 120.2(6) . .
F115 C115 C114 121.2(6) . .
F115 C115 C116 122.1(6) . .
C114 C115 C116 116.7(6) . .
F116 C116 C111 120.2(5) . .
F116 C116 C115 114.0(5) . .
C111 C116 C115 125.8(6) . .
C122 C121 C126 112.9(5) . .
C122 C121 B101 118.4(5) . .
C126 C121 B101 128.4(6) . .
F122 C122 C123 116.4(5) . .
F122 C122 C121 118.8(5) . .
C123 C122 C121 124.8(6) . .
F123 C123 C124 120.6(6) . .
F123 C123 C122 120.3(6) . .
C124 C123 C122 119.0(6) . .
C125 C124 F124 119.8(6) . .
C125 C124 C123 119.6(6) . .
F124 C124 C123 120.6(6) . .
F125 C125 C124 120.0(6) . .
F125 C125 C126 120.1(6) . .
C124 C125 C126 120.0(6) . .
F126 C126 C125 114.4(5) . .
F126 C126 C121 122.0(6) . .
C125 C126 C121 123.6(6) . .
N100 B201 C211 109.6(5) . .
N100 B201 C201 111.8(5) . .
C211 B201 C201 113.8(5) . .
N100 B201 C301 111.8(5) . .
C211 B201 C301 113.8(5) . .
N100 B201 C221 105.9(5) . .
C211 B201 C221 112.8(5) . .
C201 B201 C221 102.5(5) . .
C301 B201 C221 102.5(5) . .
C206 C201 C202 117.8(8) . .
C206 C201 B201 127.9(6) . .
C202 C201 B201 113.9(8) . .
F202 C202 C201 121.8(14) . .
F202 C202 C203 129.6(19) . .
C201 C202 C203 108.0(13) . .
F203 C203 C204 121.3(13) . .
F203 C203 C202 111.8(14) . .
C204 C203 C202 126.6(15) . .
F204 C204 C205 125.6(13) . .
F204 C204 C203 119.2(15) . .
C205 C204 C203 115.2(13) . .
C206 C205 C204 119.5(14) . .
C206 C205 F205 125.8(12) . .
C204 C205 F205 114.8(12) . .
C205 C206 F206 106.8(9) . .
C205 C206 C201 131.8(9) . .
F206 C206 C201 121.4(5) . .
C302 C301 C306 106.9(8) . .
C302 C301 B201 125.2(8) . .
C306 C301 B201 127.9(6) . .
C303 C302 F302 98.6(19) . .
C303 C302 C301 144.6(19) . .
F302 C302 C301 114.9(13) . .
C302 C303 F303 133.5(16) . .
C302 C303 C304 108.6(17) . .
F303 C303 C304 117.0(12) . .
C305 C304 F304 118.5(14) . .
C305 C304 C303 119.9(14) . .
F304 C304 C303 121.6(13) . .
C304 C305 F305 124.9(14) . .
C304 C305 C306 122.5(13) . .
F305 C305 C306 112.6(12) . .
F306 C306 C301 121.4(5) . .
F306 C306 C305 123.3(8) . .
C301 C306 C305 115.2(8) . .
C212 C211 C216 112.9(5) . .
C212 C211 B201 128.3(5) . .
C216 C211 B201 118.8(5) . .
F212 C212 C211 119.8(5) . .
F212 C212 C213 114.6(6) . .
C211 C212 C213 125.5(6) . .
F213 C213 C214 119.7(6) . .
F213 C213 C212 121.2(6) . .
C214 C213 C212 119.1(6) . .
F214 C214 C213 120.5(7) . .
F214 C214 C215 120.0(6) . .
C213 C214 C215 119.5(6) . .
F215 C215 C216 120.6(7) . .
F215 C215 C214 120.3(6) . .
C216 C215 C214 119.0(6) . .
F216 C216 C215 116.7(6) . .
F216 C216 C211 119.2(5) . .
C215 C216 C211 124.1(6) . .
C222 C221 C226 111.4(6) . .
C222 C221 B201 121.4(5) . .
C226 C221 B201 126.9(6) . .
F222 C222 C223 114.9(6) . .
F222 C222 C221 118.7(5) . .
C223 C222 C221 126.3(6) . .
F223 C223 C224 119.8(6) . .
F223 C223 C222 121.7(6) . .
C224 C223 C222 118.5(6) . .
F224 C224 C225 121.8(6) . .
F224 C224 C223 119.7(7) . .
C225 C224 C223 118.5(6) . .
C224 C225 F225 119.4(6) . .
C224 C225 C226 121.3(6) . .
F225 C225 C226 119.3(6) . .
F226 C226 C225 115.6(6) . .
F226 C226 C221 120.4(6) . .
C225 C226 C221 124.0(6) . .
Cl12 C401 Cl11 113.0(6) . .
Cl12 C401 H30A 109.0 . .
Cl11 C401 H30A 109.0 . .
Cl12 C401 H30B 109.0 . .
Cl11 C401 H30B 109.0 . .
H30A C401 H30B 107.8 . .

loop_
_geom_bond_atom_site_label_1
_geom_bond_atom_site_label_2
_geom_bond_distance
_geom_bond_site_symmetry_2
Sr1 O1 2.417(5) .
Sr1 O1 2.430(5) 3_576
Sr1 O19 2.518(6) .
Sr1 O21 2.578(5) .
Sr1 F10 2.788(5) .
Sr1 N12 2.831(6) .
Sr1 F6 2.997(6) 3_576
Sr1 C15 3.066(10) .
Sr1 C16 3.092(10) .
Sr1 C2 3.267(7) .
Sr1 C18 3.340(9) .
Sr1 Sr1 3.9039(14) 3_576
Sr1 H21B 2.84(4) .
O1 C2 1.361(8) .
C2 C3 1.527(10) .
C2 C7 1.529(11) .
C2 C11 1.555(10) .
C3 F5 1.326(9) .
C3 F6 1.336(9) .
C3 F4 1.343(8) .
C7 F8 1.324(10) .
C7 F10 1.332(9) .
C7 F9 1.342(10) .
C11 N12 1.488(10) .
C11 H11A 0.9900 .
C11 H11B 0.9900 .
N12 C13 1.464(11) .
N12 C17 1.503(12) .
C13 C14 1.508(13) .
C13 H13A 0.9900 .
C13 H13B 0.9900 .
C14 C15 1.549(15) .
C14 H14A 0.9900 .
C14 H14B 0.9900 .
C15 C16 1.358(14) .
C15 H15 0.9500 .
C16 H16A 0.9500 .
C16 H16B 0.9500 .
C17 C18 1.426(15) .
C17 H17A 0.9900 .
C17 H17B 0.9900 .
C18 O19 1.420(11) .
C18 H18A 0.9900 .
C18 H18B 0.9900 .
O19 C20 1.350(11) .
C20 H20A 0.9800 .
C20 H20B 0.9800 .
C20 H20C 0.9800 .
O21 H21A 0.87(3) .
O21 H21B 0.86(3) .
N100 B201 1.630(9) .
N100 B101 1.643(9) .
N100 H10A 0.9100 .
N100 H10B 0.9100 .
B101 C101 1.628(10) .
B101 C121 1.660(9) .
B101 C111 1.681(9) .
C101 C106 1.384(8) .
C101 C102 1.389(9) .
C102 F102 1.350(7) .
C102 C103 1.373(9) .
C103 F103 1.344(7) .
C103 C104 1.389(9) .
C104 F104 1.334(7) .
C104 C105 1.371(9) .
C105 F105 1.346(8) .
C105 C106 1.372(9) .
C106 F106 1.362(7) .
C111 C116 1.373(9) .
C111 C112 1.382(8) .
C112 F112 1.350(7) .
C112 C113 1.383(9) .
C113 F113 1.358(7) .
C113 C114 1.371(10) .
C114 F114 1.346(7) .
C114 C115 1.377(10) .
C115 F115 1.323(7) .
C115 C116 1.404(9) .
C116 F116 1.359(7) .
C121 C122 1.387(9) .
C121 C126 1.397(9) .
C122 F122 1.342(7) .
C122 C123 1.378(9) .
C123 F123 1.343(7) .
C123 C124 1.372(9) .
C124 C125 1.351(9) .
C124 F124 1.358(7) .
C125 F125 1.347(7) .
C125 C126 1.388(9) .
C126 F126 1.350(7) .
B201 C211 1.636(9) .
B201 C201 1.642(9) .
B201 C301 1.642(9) .
B201 C221 1.651(9) .
C201 C206 1.406(9) .
C201 C202 1.42(3) .
C202 F202 1.39(2) .
C202 C203 1.60(2) .
C203 F203 1.346(18) .
C203 C204 1.39(2) .
C204 F204 1.325(17) .
C204 C205 1.38(2) .
C205 C206 1.273(16) .
C205 F205 1.422(18) .
C206 F206 1.339(8) .
C301 C302 1.37(3) .
C301 C306 1.406(9) .
C302 C303 1.20(3) .
C302 F302 1.34(2) .
C303 F303 1.370(18) .
C303 C304 1.41(2) .
C304 C305 1.33(2) .
C304 F304 1.364(17) .
C305 F305 1.329(18) .
C305 C306 1.530(16) .
C306 F306 1.339(8) .
C211 C212 1.370(9) .
C211 C216 1.412(8) .
C212 F212 1.366(7) .
C212 C213 1.378(9) .
C213 F213 1.342(8) .
C213 C214 1.366(10) .
C214 F214 1.346(7) .
C214 C215 1.385(10) .
C215 F215 1.339(8) .
C215 C216 1.376(9) .
C216 F216 1.350(7) .
C221 C222 1.389(9) .
C221 C226 1.400(9) .
C222 F222 1.367(7) .
C222 C223 1.374(9) .
C223 F223 1.348(8) .
C223 C224 1.374(10) .
C224 F224 1.348(8) .
C224 C225 1.357(10) .
C225 F225 1.362(8) .
C225 C226 1.367(10) .
C226 F226 1.353(8) .
C401 Cl12 1.725(13) .
C401 Cl11 1.738(11) .
C401 H30A 0.9900 .
C401 H30B 0.9900 .

loop_
_geom_torsion_atom_site_label_1
_geom_torsion_atom_site_label_2
_geom_torsion_atom_site_label_3
_geom_torsion_atom_site_label_4
_geom_torsion
_geom_torsion_site_symmetry_1
_geom_torsion_site_symmetry_4
Sr1 O1 C2 C3 176.6(4) . .
Sr1 O1 C2 C3 -18.1(8) 3_576 .
Sr1 O1 C2 C7 -63.7(6) . .
Sr1 O1 C2 C7 101.6(6) 3_576 .
Sr1 O1 C2 C11 58.7(7) . .
Sr1 O1 C2 C11 -136.0(5) 3_576 .
Sr1 O1 C2 Sr1 165.3(7) 3_576 .
O1 C2 C3 F5 171.1(6) . .
C7 C2 C3 F5 52.0(9) . .
C11 C2 C3 F5 -67.4(8) . .
Sr1 C2 C3 F5 175.6(6) . .
O1 C2 C3 F6 48.5(8) . .
C7 C2 C3 F6 -70.6(8) . .
C11 C2 C3 F6 170.0(6) . .
Sr1 C2 C3 F6 53.1(11) . .
O1 C2 C3 F4 -66.9(8) . .
C7 C2 C3 F4 174.0(6) . .
C11 C2 C3 F4 54.6(8) . .
Sr1 C2 C3 F4 -62.3(11) . .
F5 C3 F6 Sr1 -176.7(4) . 3_576
F4 C3 F6 Sr1 69.3(5) . 3_576
C2 C3 F6 Sr1 -50.1(6) . 3_576
O1 C2 C7 F8 170.0(6) . .
C3 C2 C7 F8 -71.1(9) . .
C11 C2 C7 F8 46.2(9) . .
Sr1 C2 C7 F8 133.7(6) . .
O1 C2 C7 F10 49.6(8) . .
C3 C2 C7 F10 168.5(6) . .
C11 C2 C7 F10 -74.2(8) . .
Sr1 C2 C7 F10 13.3(6) . .
O1 C2 C7 F9 -67.5(8) . .
C3 C2 C7 F9 51.3(9) . .
C11 C2 C7 F9 168.7(7) . .
Sr1 C2 C7 F9 -103.8(6) . .
F8 C7 F10 Sr1 -142.3(5) . .
F9 C7 F10 Sr1 103.8(6) . .
C2 C7 F10 Sr1 -17.3(8) . .
O1 C2 C11 N12 -45.4(9) . .
C3 C2 C11 N12 -164.3(7) . .
C7 C2 C11 N12 76.4(9) . .
Sr1 C2 C11 N12 -11.0(7) . .
C2 C11 N12 C13 -113.7(8) . .
C2 C11 N12 C17 125.3(8) . .
C2 C11 N12 Sr1 13.4(8) . .
C11 N12 C13 C14 171.7(9) . .
C17 N12 C13 C14 -69.3(12) . .
Sr1 N12 C13 C14 49.6(11) . .
N12 C13 C14 C15 -56.8(14) . .
C13 C14 C15 C16 122.1(12) . .
C13 C14 C15 Sr1 33.4(11) . .
C14 C15 C16 Sr1 -106.7(10) . .
C13 N12 C17 C18 160.3(9) . .
C11 N12 C17 C18 -79.9(10) . .
Sr1 N12 C17 C18 34.4(10) . .
N12 C17 C18 O19 -64.1(12) . .
N12 C17 C18 Sr1 -27.8(8) . .
C17 C18 O19 C20 -111.8(11) . .
Sr1 C18 O19 C20 -170.1(11) . .
C17 C18 O19 Sr1 58.3(11) . .
B201 N100 B101 C101 10.2(8) . .
B201 N100 B101 C121 -116.1(7) . .
B201 N100 B101 C111 134.8(6) . .
N100 B101 C101 C106 -109.8(7) . .
C121 B101 C101 C106 15.2(9) . .
C111 B101 C101 C106 129.9(6) . .
N100 B101 C101 C102 67.3(7) . .
C121 B101 C101 C102 -167.6(5) . .
C111 B101 C101 C102 -52.9(8) . .
C106 C101 C102 F102 177.4(5) . .
B101 C101 C102 F102 -0.1(9) . .
C106 C101 C102 C103 -1.7(9) . .
B101 C101 C102 C103 -179.3(6) . .
F102 C102 C103 F103 0.8(9) . .
C101 C102 C103 F103 179.9(6) . .
F102 C102 C103 C104 -178.3(6) . .
C101 C102 C103 C104 0.9(10) . .
F103 C103 C104 F104 -0.3(10) . .
C102 C103 C104 F104 178.8(6) . .
F103 C103 C104 C105 -177.6(6) . .
C102 C103 C104 C105 1.5(10) . .
F104 C104 C105 F105 -1.8(10) . .
C103 C104 C105 F105 175.4(6) . .
F104 C104 C105 C106 179.9(6) . .
C103 C104 C105 C106 -2.9(10) . .
F105 C105 C106 F106 0.7(9) . .
C104 C105 C106 F106 179.0(6) . .
F105 C105 C106 C101 -176.2(6) . .
C104 C105 C106 C101 2.0(11) . .
C102 C101 C106 F106 -176.5(5) . .
B101 C101 C106 F106 0.9(10) . .
C102 C101 C106 C105 0.3(9) . .
B101 C101 C106 C105 177.6(6) . .
C101 B101 C111 C116 173.6(5) . .
N100 B101 C111 C116 51.0(7) . .
C121 B101 C111 C116 -64.7(6) . .
C101 B101 C111 C112 -12.2(9) . .
N100 B101 C111 C112 -134.8(6) . .
C121 B101 C111 C112 109.5(6) . .
C116 C111 C112 F112 176.4(5) . .
B101 C111 C112 F112 1.9(9) . .
C116 C111 C112 C113 -2.3(9) . .
B101 C111 C112 C113 -176.7(6) . .
F112 C112 C113 F113 -0.3(9) . .
C111 C112 C113 F113 178.5(6) . .
F112 C112 C113 C114 -177.9(6) . .
C111 C112 C113 C114 0.8(10) . .
F113 C113 C114 F114 2.1(9) . .
C112 C113 C114 F114 179.8(6) . .
F113 C113 C114 C115 -177.7(6) . .
C112 C113 C114 C115 -0.1(10) . .
F114 C114 C115 F115 -0.9(10) . .
C113 C114 C115 F115 179.0(6) . .
F114 C114 C115 C116 -179.0(6) . .
C113 C114 C115 C116 0.9(9) . .
C112 C111 C116 F116 -177.3(5) . .
B101 C111 C116 F116 -2.3(8) . .
C112 C111 C116 C115 3.3(9) . .
B101 C111 C116 C115 178.2(6) . .
F115 C115 C116 F116 -0.2(9) . .
C114 C115 C116 F116 177.8(5) . .
F115 C115 C116 C111 179.3(6) . .
C114 C115 C116 C111 -2.7(10) . .
C101 B101 C121 C122 58.7(7) . .
N100 B101 C121 C122 -176.2(5) . .
C111 B101 C121 C122 -63.6(7) . .
C101 B101 C121 C126 -128.1(6) . .
N100 B101 C121 C126 -3.1(9) . .
C111 B101 C121 C126 109.6(7) . .
C126 C121 C122 F122 -179.3(5) . .
B101 C121 C122 F122 -5.1(8) . .
C126 C121 C122 C123 1.6(9) . .
B101 C121 C122 C123 175.8(6) . .
F122 C122 C123 F123 2.3(9) . .
C121 C122 C123 F123 -178.6(6) . .
F122 C122 C123 C124 -178.2(6) . .
C121 C122 C123 C124 0.9(10) . .
F123 C123 C124 C125 176.9(6) . .
C122 C123 C124 C125 -2.6(10) . .
F123 C123 C124 F124 -3.2(10) . .
C122 C123 C124 F124 177.3(6) . .
F124 C124 C125 F125 2.9(9) . .
C123 C124 C125 F125 -177.2(6) . .
F124 C124 C125 C126 -178.2(6) . .
C123 C124 C125 C126 1.7(10) . .
F125 C125 C126 F126 0.7(9) . .
C124 C125 C126 F126 -178.2(6) . .
F125 C125 C126 C121 179.9(6) . .
C124 C125 C126 C121 1.0(10) . .
C122 C121 C126 F126 176.6(5) . .
B101 C121 C126 F126 3.2(10) . .
C122 C121 C126 C125 -2.6(9) . .
B101 C121 C126 C125 -176.0(6) . .
B101 N100 B201 C211 25.6(8) . .
B101 N100 B201 C201 -101.6(7) . .
B101 N100 B201 C301 -101.6(7) . .
B101 N100 B201 C221 147.6(6) . .
N100 B201 C201 C206 -3.6(9) . .
C211 B201 C201 C206 -128.4(7) . .
C221 B201 C201 C206 109.4(7) . .
N100 B201 C201 C202 -175.3(11) . .
C211 B201 C201 C202 59.9(12) . .
C221 B201 C201 C202 -62.2(11) . .
C206 C201 C202 F202 -176.5(13) . .
B201 C201 C202 F202 -4(2) . .
C206 C201 C202 C203 11.5(18) . .
B201 C201 C202 C203 -175.9(10) . .
F202 C202 C203 F203 3(3) . .
C201 C202 C203 F203 174.6(12) . .
F202 C202 C203 C204 177.2(18) . .
C201 C202 C203 C204 -12(2) . .
F203 C203 C204 F204 -1(2) . .
C202 C203 C204 F204 -173.8(16) . .
F203 C203 C204 C205 179.2(13) . .
C202 C203 C204 C205 6(2) . .
F204 C204 C205 C206 179.4(14) . .
C203 C204 C205 C206 0(2) . .
F204 C204 C205 F205 0(2) . .
C203 C204 C205 F205 -179.4(13) . .
C204 C205 C206 F206 -179.4(12) . .
F205 C205 C206 F206 -0.6(18) . .
C204 C205 C206 C201 2(2) . .
F205 C205 C206 C201 -179.2(10) . .
C202 C201 C206 C205 -8.9(18) . .
B201 C201 C206 C205 179.7(12) . .
C202 C201 C206 F206 172.6(11) . .
B201 C201 C206 F206 1.2(10) . .
N100 B201 C301 C302 179.4(12) . .
C211 B201 C301 C302 54.5(14) . .
C221 B201 C301 C302 -67.6(13) . .
N100 B201 C301 C306 -3.6(9) . .
C211 B201 C301 C306 -128.4(7) . .
C221 B201 C301 C306 109.4(7) . .
C306 C301 C302 C303 -19(4) . .
B201 C301 C302 C303 159(3) . .
C306 C301 C302 F302 -178.5(13) . .
B201 C301 C302 F302 -1(2) . .
F302 C302 C303 F303 -7(3) . .
C301 C302 C303 F303 -168(2) . .
F302 C302 C303 C304 -176.1(13) . .
C301 C302 C303 C304 23(4) . .
C302 C303 C304 C305 -10(2) . .
F303 C303 C304 C305 179.1(14) . .
C302 C303 C304 F304 172.2(17) . .
F303 C303 C304 F304 1(2) . .
F304 C304 C305 F305 1(2) . .
C303 C304 C305 F305 -176.8(14) . .
F304 C304 C305 C306 179.7(12) . .
C303 C304 C305 C306 2(2) . .
C302 C301 C306 F306 178.7(11) . .
B201 C301 C306 F306 1.2(10) . .
C302 C301 C306 C305 2.6(14) . .
B201 C301 C306 C305 -174.9(9) . .
C304 C305 C306 F306 -174.1(12) . .
F305 C305 C306 F306 4.6(17) . .
C304 C305 C306 C301 1.9(18) . .
F305 C305 C306 C301 -179.4(10) . .
N100 B201 C211 C212 -115.1(7) . .
C201 B201 C211 C212 10.9(9) . .
C301 B201 C211 C212 10.9(9) . .
C221 B201 C211 C212 127.2(7) . .
N100 B201 C211 C216 64.4(7) . .
C201 B201 C211 C216 -169.6(6) . .
C301 B201 C211 C216 -169.6(6) . .
C221 B201 C211 C216 -53.4(7) . .
C216 C211 C212 F212 -175.7(5) . .
B201 C211 C212 F212 3.8(10) . .
C216 C211 C212 C213 0.5(9) . .
B201 C211 C212 C213 179.9(6) . .
F212 C212 C213 F213 -1.1(9) . .
C211 C212 C213 F213 -177.4(6) . .
F212 C212 C213 C214 176.4(6) . .
C211 C212 C213 C214 0.1(10) . .
F213 C213 C214 F214 -2.3(10) . .
C212 C213 C214 F214 -179.8(6) . .
F213 C213 C214 C215 177.3(6) . .
C212 C213 C214 C215 -0.2(10) . .
F214 C214 C215 F215 1.2(10) . .
C213 C214 C215 F215 -178.5(6) . .
F214 C214 C215 C216 179.3(6) . .
C213 C214 C215 C216 -0.3(10) . .
F215 C215 C216 F216 -0.4(9) . .
C214 C215 C216 F216 -178.6(6) . .
F215 C215 C216 C211 179.2(6) . .
C214 C215 C216 C211 1.0(10) . .
C212 C211 C216 F216 178.5(5) . .
B201 C211 C216 F216 -1.0(8) . .
C212 C211 C216 C215 -1.1(9) . .
B201 C211 C216 C215 179.4(6) . .
N100 B201 C221 C222 48.3(7) . .
C211 B201 C221 C222 168.2(5) . .
C201 B201 C221 C222 -69.0(7) . .
C301 B201 C221 C222 -69.0(7) . .
N100 B201 C221 C226 -137.8(6) . .
C211 B201 C221 C226 -17.8(9) . .
C201 B201 C221 C226 105.0(7) . .
C301 B201 C221 C226 105.0(7) . .
C226 C221 C222 F222 -178.4(5) . .
B201 C221 C222 F222 -3.6(9) . .
C226 C221 C222 C223 0.7(9) . .
B201 C221 C222 C223 175.5(6) . .
F222 C222 C223 F223 -1.6(9) . .
C221 C222 C223 F223 179.3(6) . .
F222 C222 C223 C224 178.0(6) . .
C221 C222 C223 C224 -1.1(10) . .
F223 C223 C224 F224 0.1(10) . .
C222 C223 C224 F224 -179.5(6) . .
F223 C223 C224 C225 -179.3(6) . .
C222 C223 C224 C225 1.1(10) . .
F224 C224 C225 F225 1.4(10) . .
C223 C224 C225 F225 -179.2(6) . .
F224 C224 C225 C226 179.8(6) . .
C223 C224 C225 C226 -0.8(11) . .
C224 C225 C226 F226 -178.0(6) . .
F225 C225 C226 F226 0.4(10) . .
C224 C225 C226 C221 0.4(11) . .
F225 C225 C226 C221 178.9(6) . .
C222 C221 C226 F226 178.1(6) . .
B201 C221 C226 F226 3.6(10) . .
C222 C221 C226 C225 -0.3(10) . .
B201 C221 C226 C225 -174.8(6) . .
